data_7122081
loop_
_publ_author_name
'Mohideen, M Infas H'
'Belmabkhout, Youssef'
'Bhatt, Prashant M.'
'Shkurenko, Aleksander'
'Chen, Zhijie'
'Adil, Karim'
'Eddaoudi, Mohamed'

_publ_section_title
;
 Upgrading gasoline to high octane numbers using a zeolite-like
 metal-organic framework molecular sieve with ana-topology.
;
_journal_issue 68
_journal_name_full 'Chemical communications (Cambridge, England)'
_journal_page_first 9414
_journal_page_last 9417
_journal_paper_doi 10.1039/c8cc04824j
_journal_volume 54
_journal_year 2018
_chemical_formula_moiety '2(C2 H8 N 1+), (K3 Y3 (C5 H2 N2 O4)6 ), 2(Cl 1-), 0.31(O H2)'
_chemical_formula_sum 'C34 H28.62 Cl2 K3 N14 O24.31 Y3'
_chemical_formula_weight 1477.26
_space_group_crystal_system cubic
_space_group_IT_number 230
_space_group_name_Hall '-I 4bd 2c 3'
_space_group_name_H-M_alt 'I a -3 d'
_symmetry_space_group_name_Hall '-I 4bd 2c 3'
_symmetry_space_group_name_H-M 'I a -3 d'
_atom_sites_solution_hydrogens geom
_atom_sites_solution_primary direct
_atom_sites_solution_secondary difmap
_audit_creation_method SHELXL-2014/7
_audit_update_record
;
2018-06-14 deposited with the CCDC.
2018-07-30 downloaded from the CCDC.
;
_cell_angle_alpha 90
_cell_angle_beta 90
_cell_angle_gamma 90
_cell_formula_units_Z 16
_cell_length_a 28.006(4)
_cell_length_b 28.006(4)
_cell_length_c 28.006(4)
_cell_measurement_reflns_used 9091
_cell_measurement_temperature 100.0(1)
_cell_measurement_theta_max 67.11
_cell_measurement_theta_min 3.87
_cell_volume 21966(5)
_computing_cell_refinement 'SAINT v8.34A (Bruker, 2013)'
_computing_data_collection 'Bruker APEX2 v2009.3-0 (Bruker AXS Inc., 2009)'
_computing_data_reduction 'SAINT v8.34A (Bruker, 2013)'
_computing_molecular_graphics 'DIAMOND (Crystal Impact GbR, 2009'
_computing_publication_material 'PublCIF. Westrip, S. P. (2010). J. Appl. Cryst. 43, 920-925.'
_computing_structure_refinement 'SHELXL-2014/7 (Sheldrick, 2014)'
_computing_structure_solution 'ShelXS (Sheldrick, 2008)'
_diffrn_ambient_temperature 100.0(1)
_diffrn_detector_area_resol_mean 8.3
_diffrn_measured_fraction_theta_full 0.998
_diffrn_measured_fraction_theta_max 0.998
_diffrn_measurement_device_type 'Bruker X8 PROSPECTOR APEX2 CCD'
_diffrn_measurement_method '\f and \w scans'
_diffrn_radiation_monochromator mirrors
_diffrn_radiation_type CuK\a
_diffrn_radiation_wavelength 1.54178
_diffrn_reflns_av_R_equivalents 0.0344
_diffrn_reflns_av_unetI/netI 0.0079
_diffrn_reflns_Laue_measured_fraction_full 0.998
_diffrn_reflns_Laue_measured_fraction_max 0.998
_diffrn_reflns_limit_h_max 33
_diffrn_reflns_limit_h_min -33
_diffrn_reflns_limit_k_max 26
_diffrn_reflns_limit_k_min -28
_diffrn_reflns_limit_l_max 33
_diffrn_reflns_limit_l_min -32
_diffrn_reflns_number 73418
_diffrn_reflns_point_group_measured_fraction_full 0.998
_diffrn_reflns_point_group_measured_fraction_max 0.998
_diffrn_reflns_theta_full 67.222
_diffrn_reflns_theta_max 67.222
_diffrn_reflns_theta_min 3.866
_diffrn_source 'Incoatec I\ms'
_exptl_absorpt_coefficient_mu 7.901
_exptl_absorpt_correction_T_max 0.7529
_exptl_absorpt_correction_T_min 0.6594
_exptl_absorpt_correction_type multi-scan
_exptl_absorpt_process_details
;
SADABS-2016/2 (Bruker,2016/2) was used for absorption correction.
wR2(int) was 0.0647 before and 0.0458 after correction.
The Ratio of minimum to maximum transmission is 0.8758.
The \l/2 correction factor is Not present.
;
_exptl_crystal_colour colorless
_exptl_crystal_density_diffrn 1.787
_exptl_crystal_description cubic
_exptl_crystal_F_000 11730
_exptl_crystal_size_max 0.030
_exptl_crystal_size_mid 0.030
_exptl_crystal_size_min 0.030
_refine_diff_density_max 0.922
_refine_diff_density_min -0.458
_refine_diff_density_rms 0.097
_refine_ls_extinction_method none
_refine_ls_goodness_of_fit_ref 1.089
_refine_ls_hydrogen_treatment constr
_refine_ls_matrix_type full
_refine_ls_number_parameters 140
_refine_ls_number_reflns 1647
_refine_ls_number_restraints 20
_refine_ls_restrained_S_all 1.118
_refine_ls_R_factor_all 0.0291
_refine_ls_R_factor_gt 0.0283
_refine_ls_shift/su_max 0.001
_refine_ls_shift/su_mean 0.000
_refine_ls_structure_factor_coef Fsqd
_refine_ls_weighting_details 'w=1/[\s^2^(Fo^2^)+(0.0612P)^2^+70.2357P] where P=(Fo^2^+2Fc^2^)/3'
_refine_ls_weighting_scheme calc
_refine_ls_wR_factor_gt 0.0906
_refine_ls_wR_factor_ref 0.0913
_reflns_Friedel_coverage 0.000
_reflns_number_gt 1595
_reflns_number_total 1647
_reflns_threshold_expression 'I > 2\s(I)'
_cod_data_source_file c8cc04824j2.cif
_cod_data_source_block shelx
_cod_depositor_comments 'Adding full bibliography for 7122081.cif.'
_cod_original_cell_volume 21966(9)
_cod_database_code 7122081
_shelx_shelxl_version_number 2014/7
_shelx_space_group_comment
;
The symmetry employed for this shelxl refinement is uniquely defined
by the following loop, which should always be used as a source of
symmetry information in preference to the above space-group names.
They are only intended as comments.
;
_shelx_estimated_absorpt_t_min 0.797
_shelx_estimated_absorpt_t_max 0.797
_platon_squeeze_void_probe_radius 1.20

loop_
_space_group_symop_operation_xyz
'x, y, z'
'-x+1/2, -y, z+1/2'
'-x, y+1/2, -z+1/2'
'x+1/2, -y+1/2, -z'
'z, x, y'
'z+1/2, -x+1/2, -y'
'-z+1/2, -x, y+1/2'
'-z, x+1/2, -y+1/2'
'y, z, x'
'-y, z+1/2, -x+1/2'
'y+1/2, -z+1/2, -x'
'-y+1/2, -z, x+1/2'
'y+3/4, x+1/4, -z+1/4'
'-y+3/4, -x+3/4, -z+3/4'
'y+1/4, -x+1/4, z+3/4'
'-y+1/4, x+3/4, z+1/4'
'x+3/4, z+1/4, -y+1/4'
'-x+1/4, z+3/4, y+1/4'
'-x+3/4, -z+3/4, -y+3/4'
'x+1/4, -z+1/4, y+3/4'
'z+3/4, y+1/4, -x+1/4'
'z+1/4, -y+1/4, x+3/4'
'-z+1/4, y+3/4, x+1/4'
'-z+3/4, -y+3/4, -x+3/4'
'x+1/2, y+1/2, z+1/2'
'-x+1, -y+1/2, z+1'
'-x+1/2, y+1, -z+1'
'x+1, -y+1, -z+1/2'
'z+1/2, x+1/2, y+1/2'
'z+1, -x+1, -y+1/2'
'-z+1, -x+1/2, y+1'
'-z+1/2, x+1, -y+1'
'y+1/2, z+1/2, x+1/2'
'-y+1/2, z+1, -x+1'
'y+1, -z+1, -x+1/2'
'-y+1, -z+1/2, x+1'
'y+5/4, x+3/4, -z+3/4'
'-y+5/4, -x+5/4, -z+5/4'
'y+3/4, -x+3/4, z+5/4'
'-y+3/4, x+5/4, z+3/4'
'x+5/4, z+3/4, -y+3/4'
'-x+3/4, z+5/4, y+3/4'
'-x+5/4, -z+5/4, -y+5/4'
'x+3/4, -z+3/4, y+5/4'
'z+5/4, y+3/4, -x+3/4'
'z+3/4, -y+3/4, x+5/4'
'-z+3/4, y+5/4, x+3/4'
'-z+5/4, -y+5/4, -x+5/4'
'-x, -y, -z'
'x-1/2, y, -z-1/2'
'x, -y-1/2, z-1/2'
'-x-1/2, y-1/2, z'
'-z, -x, -y'
'-z-1/2, x-1/2, y'
'z-1/2, x, -y-1/2'
'z, -x-1/2, y-1/2'
'-y, -z, -x'
'y, -z-1/2, x-1/2'
'-y-1/2, z-1/2, x'
'y-1/2, z, -x-1/2'
'-y-3/4, -x-1/4, z-1/4'
'y-3/4, x-3/4, z-3/4'
'-y-1/4, x-1/4, -z-3/4'
'y-1/4, -x-3/4, -z-1/4'
'-x-3/4, -z-1/4, y-1/4'
'x-1/4, -z-3/4, -y-1/4'
'x-3/4, z-3/4, y-3/4'
'-x-1/4, z-1/4, -y-3/4'
'-z-3/4, -y-1/4, x-1/4'
'-z-1/4, y-1/4, -x-3/4'
'z-1/4, -y-3/4, -x-1/4'
'z-3/4, y-3/4, x-3/4'
'-x+1/2, -y+1/2, -z+1/2'
'x, y+1/2, -z'
'x+1/2, -y, z'
'-x, y, z+1/2'
'-z+1/2, -x+1/2, -y+1/2'
'-z, x, y+1/2'
'z, x+1/2, -y'
'z+1/2, -x, y'
'-y+1/2, -z+1/2, -x+1/2'
'y+1/2, -z, x'
'-y, z, x+1/2'
'y, z+1/2, -x'
'-y-1/4, -x+1/4, z+1/4'
'y-1/4, x-1/4, z-1/4'
'-y+1/4, x+1/4, -z-1/4'
'y+1/4, -x-1/4, -z+1/4'
'-x-1/4, -z+1/4, y+1/4'
'x+1/4, -z-1/4, -y+1/4'
'x-1/4, z-1/4, y-1/4'
'-x+1/4, z+1/4, -y-1/4'
'-z-1/4, -y+1/4, x+1/4'
'-z+1/4, y+1/4, -x-1/4'
'z+1/4, -y-1/4, -x+1/4'
'z-1/4, y-1/4, x-1/4'

loop_
_atom_site_label
_atom_site_type_symbol
_atom_site_fract_x
_atom_site_fract_y
_atom_site_fract_z
_atom_site_U_iso_or_equiv
_atom_site_adp_type
_atom_site_occupancy
_atom_site_site_symmetry_order
_atom_site_calc_flag
_atom_site_refinement_flags_posn
_atom_site_refinement_flags_adp
_atom_site_refinement_flags_occupancy
_atom_site_disorder_assembly
_atom_site_disorder_group
Y1 Y 0.56828(2) 0.6250 0.31828(2) 0.01298(16) Uani 1 2 d S T P . .
K1 K 0.56163(3) 0.5000 0.2500 0.0200(2) Uani 1 2 d S T P . .
O1 O 0.49055(7) 0.64995(7) 0.32567(6) 0.0170(4) Uani 1 1 d . . . . .
O2 O 0.43853(7) 0.68491(7) 0.37402(7) 0.0170(4) Uani 1 1 d . . . . .
O3 O 0.52334(7) 0.55701(7) 0.31679(7) 0.0239(5) Uani 1 1 d . . . . .
O4 O 0.48884(8) 0.48766(7) 0.33214(8) 0.0268(5) Uani 1 1 d . . . . .
C1 C 0.44542(9) 0.60194(10) 0.37950(10) 0.0165(5) Uani 1 1 d . . . . .
C2 C 0.45836(10) 0.55526(10) 0.37038(10) 0.0178(5) Uani 1 1 d . . . . .
N1 N 0.40999(8) 0.60264(8) 0.41373(8) 0.0193(5) Uani 1 1 d . . . . .
C3 C 0.40205(11) 0.55761(10) 0.42499(11) 0.0230(6) Uani 1 1 d . . . . .
H3 H 0.3793 0.5473 0.4479 0.028 Uiso 1 1 calc R U . . .
N2 N 0.43032(8) 0.52813(8) 0.39987(9) 0.0216(5) Uani 1 1 d . . . . .
H2 H 0.4308 0.4968 0.4020 0.026 Uiso 1 1 calc R U . . .
C4 C 0.45952(9) 0.64845(9) 0.35814(9) 0.0147(5) Uani 1 1 d . . . . .
C5 C 0.49260(10) 0.53135(10) 0.33719(10) 0.0183(6) Uani 1 1 d . . . . .
Cl1 Cl 0.41739(2) 0.41739(2) 0.41739(2) 0.0225(3) Uani 1 3 d S T P . .
N3A N 0.4267(3) 0.4099(4) 0.3058(3) 0.045(2) Uani 0.3333 1 d D U P A -1
H3AA H 0.3972 0.4041 0.3183 0.054 Uiso 0.3333 1 calc R U P A -1
H3AB H 0.4398 0.4347 0.3221 0.054 Uiso 0.3333 1 calc R U P A -1
C6A C 0.4222(7) 0.4222(8) 0.2560(4) 0.092(6) Uani 0.3333 1 d D U P A -1
H6AA H 0.4020 0.4506 0.2528 0.139 Uiso 0.3333 1 calc R U P A -1
H6AB H 0.4539 0.4289 0.2427 0.139 Uiso 0.3333 1 calc R U P A -1
H6AC H 0.4077 0.3956 0.2386 0.139 Uiso 0.3333 1 calc R U P A -1
C7A C 0.4577(7) 0.3661(6) 0.3113(6) 0.081(6) Uani 0.3333 1 d D U P A -1
H7AA H 0.4606 0.3580 0.3452 0.121 Uiso 0.3333 1 calc R U P A -1
H7AB H 0.4433 0.3393 0.2940 0.121 Uiso 0.3333 1 calc R U P A -1
H7AC H 0.4895 0.3726 0.2981 0.121 Uiso 0.3333 1 calc R U P A -1

loop_
_atom_site_aniso_label
_atom_site_aniso_U_11
_atom_site_aniso_U_22
_atom_site_aniso_U_33
_atom_site_aniso_U_23
_atom_site_aniso_U_13
_atom_site_aniso_U_12
Y1 0.01363(17) 0.0117(2) 0.01363(17) -0.00077(8) 0.00163(11) 0.00077(8)
K1 0.0278(4) 0.0140(4) 0.0182(4) -0.0037(3) 0.000 0.000
O1 0.0150(9) 0.0179(9) 0.0180(9) 0.0017(7) 0.0030(7) 0.0010(7)
O2 0.0177(9) 0.0142(9) 0.0192(9) 0.0005(7) 0.0047(7) 0.0018(7)
O3 0.0238(11) 0.0173(10) 0.0308(11) -0.0056(8) 0.0091(9) -0.0033(8)
O4 0.0332(12) 0.0156(10) 0.0316(11) -0.0012(8) 0.0100(9) 0.0014(8)
C1 0.0153(12) 0.0168(13) 0.0175(13) 0.0009(10) 0.0018(10) 0.0011(10)
C2 0.0189(14) 0.0161(13) 0.0182(13) 0.0017(10) 0.0011(11) -0.0012(11)
N1 0.0201(12) 0.0158(11) 0.0220(12) 0.0022(9) 0.0064(10) 0.0007(9)
C3 0.0246(15) 0.0190(14) 0.0255(15) 0.0049(11) 0.0084(12) -0.0011(11)
N2 0.0252(13) 0.0127(11) 0.0268(13) 0.0037(10) 0.0056(10) 0.0012(9)
C4 0.0137(12) 0.0155(12) 0.0149(12) -0.0003(10) -0.0009(10) -0.0005(10)
C5 0.0195(14) 0.0165(13) 0.0187(13) -0.0005(11) -0.0001(11) 0.0014(10)
Cl1 0.0225(3) 0.0225(3) 0.0225(3) 0.0002(3) 0.0002(3) 0.0002(3)
N3A 0.042(4) 0.061(5) 0.032(4) -0.025(4) 0.013(3) -0.034(4)
C6A 0.099(12) 0.114(13) 0.064(9) -0.017(9) 0.016(9) -0.051(10)
C7A 0.080(11) 0.106(13) 0.057(9) -0.041(10) -0.012(8) -0.001(10)

loop_
_atom_type_symbol
_atom_type_description
_atom_type_scat_dispersion_real
_atom_type_scat_dispersion_imag
_atom_type_scat_source
C C 0.0181 0.0091 'International Tables Vol C Tables 4.2.6.8 and 6.1.1.4'
H H 0.0000 0.0000 'International Tables Vol C Tables 4.2.6.8 and 6.1.1.4'
Cl Cl 0.3639 0.7018 'International Tables Vol C Tables 4.2.6.8 and 6.1.1.4'
K K 0.3868 1.0657 'International Tables Vol C Tables 4.2.6.8 and 6.1.1.4'
N N 0.0311 0.0180 'International Tables Vol C Tables 4.2.6.8 and 6.1.1.4'
O O 0.0492 0.0322 'International Tables Vol C Tables 4.2.6.8 and 6.1.1.4'
Y Y -0.2670 2.0244 'International Tables Vol C Tables 4.2.6.8 and 6.1.1.4'

loop_
_geom_angle_atom_site_label_1
_geom_angle_atom_site_label_2
_geom_angle_atom_site_label_3
_geom_angle
_geom_angle_site_symmetry_1
_geom_angle_site_symmetry_3
O3 Y1 O3 132.50(11) 22_564 .
O3 Y1 O1 74.49(7) 22_564 22_564
O3 Y1 O1 77.20(7) . 22_564
O3 Y1 O1 77.21(7) 22_564 .
O3 Y1 O1 74.50(7) . .
O1 Y1 O1 105.28(9) 22_564 .
O3 Y1 O2 75.68(7) 22_564 87_656
O3 Y1 O2 127.50(7) . 87_656
O1 Y1 O2 149.95(7) 22_564 87_656
O1 Y1 O2 71.28(6) . 87_656
O3 Y1 O2 127.50(7) 22_564 53_666
O3 Y1 O2 75.68(7) . 53_666
O1 Y1 O2 71.28(6) 22_564 53_666
O1 Y1 O2 149.95(7) . 53_666
O2 Y1 O2 126.67(9) 87_656 53_666
O3 Y1 N1 78.36(8) 22_564 87_656
O3 Y1 N1 145.87(8) . 87_656
O1 Y1 N1 103.47(7) 22_564 87_656
O1 Y1 N1 135.24(7) . 87_656
O2 Y1 N1 66.64(7) 87_656 87_656
O2 Y1 N1 72.49(7) 53_666 87_656
O3 Y1 N1 145.87(8) 22_564 53_666
O3 Y1 N1 78.36(8) . 53_666
O1 Y1 N1 135.24(7) 22_564 53_666
O1 Y1 N1 103.47(7) . 53_666
O2 Y1 N1 72.49(7) 87_656 53_666
O2 Y1 N1 66.64(7) 53_666 53_666
N1 Y1 N1 78.01(11) 87_656 53_666
K1 K1 O3 0(10) 28_455 .
K1 K1 O3 0(10) 28_455 28_455
O3 K1 O3 132.88(10) . 28_455
K1 K1 O1 0(10) 28_455 22_564
O3 K1 O1 62.19(6) . 22_564
O3 K1 O1 125.25(6) 28_455 22_564
K1 K1 O1 0(10) 28_455 45_445
O3 K1 O1 125.25(6) . 45_445
O3 K1 O1 62.19(6) 28_455 45_445
O1 K1 O1 164.10(8) 22_564 45_445
K1 K1 O2 0(10) 28_455 22_564
O3 K1 O2 105.45(5) . 22_564
O3 K1 O2 101.00(6) 28_455 22_564
O1 K1 O2 43.98(5) 22_564 22_564
O1 K1 O2 124.16(6) 45_445 22_564
K1 K1 O2 0(10) 28_455 45_445
O3 K1 O2 101.00(6) . 45_445
O3 K1 O2 105.45(5) 28_455 45_445
O1 K1 O2 124.16(6) 22_564 45_445
O1 K1 O2 43.98(5) 45_445 45_445
O2 K1 O2 110.25(8) 22_564 45_445
K1 K1 O2 0(10) 28_455 53_666
O3 K1 O2 59.33(6) . 53_666
O3 K1 O2 167.60(7) 28_455 53_666
O1 K1 O2 54.86(5) 22_564 53_666
O1 K1 O2 114.46(6) 45_445 53_666
O2 K1 O2 70.51(2) 22_564 53_666
O2 K1 O2 70.51(2) 45_445 53_666
K1 K1 O2 0(10) 28_455 78_654
O3 K1 O2 167.60(7) . 78_654
O3 K1 O2 59.33(6) 28_455 78_654
O1 K1 O2 114.46(6) 22_564 78_654
O1 K1 O2 54.86(5) 45_445 78_654
O2 K1 O2 70.51(2) 22_564 78_654
O2 K1 O2 70.51(2) 45_445 78_654
O2 K1 O2 108.59(8) 53_666 78_654
K1 K1 O4 0(10) 28_455 .
O3 K1 O4 44.32(6) . .
O3 K1 O4 100.87(7) 28_455 .
O1 K1 O4 105.70(5) 22_564 .
O1 K1 O4 84.94(5) 45_445 .
O2 K1 O4 149.59(5) 22_564 .
O2 K1 O4 83.76(5) 45_445 .
O2 K1 O4 90.45(5) 53_666 .
O2 K1 O4 139.59(5) 78_654 .
K1 K1 O4 0(10) 28_455 28_455
O3 K1 O4 100.87(7) . 28_455
O3 K1 O4 44.32(6) 28_455 28_455
O1 K1 O4 84.94(5) 22_564 28_455
O1 K1 O4 105.70(5) 45_445 28_455
O2 K1 O4 83.75(5) 22_564 28_455
O2 K1 O4 149.59(5) 45_445 28_455
O2 K1 O4 139.59(5) 53_666 28_455
O2 K1 O4 90.45(5) 78_654 28_455
O4 K1 O4 97.54(9) . 28_455
K1 K1 K1 0(10) 28_455 65_765
O3 K1 K1 113.56(5) . 65_765
O3 K1 K1 113.56(5) 28_455 65_765
O1 K1 K1 82.05(4) 22_564 65_765
O1 K1 K1 82.05(4) 45_445 65_765
O2 K1 K1 55.13(4) 22_564 65_765
O2 K1 K1 55.13(4) 45_445 65_765
O2 K1 K1 54.29(4) 53_666 65_765
O2 K1 K1 54.29(4) 78_654 65_765
O4 K1 K1 131.23(5) . 65_765
O4 K1 K1 131.23(5) 28_455 65_765
K1 K1 Y1 0(7) 28_455 28_455
O3 K1 Y1 150.95(5) . 28_455
O3 K1 Y1 33.18(4) 28_455 28_455
O1 K1 Y1 144.42(4) 22_564 28_455
O1 K1 Y1 34.28(4) 45_445 28_455
O2 K1 Y1 103.09(4) 22_564 28_455
O2 K1 Y1 73.75(3) 45_445 28_455
O2 K1 Y1 138.10(4) 53_666 28_455
O2 K1 Y1 36.99(4) 78_654 28_455
O4 K1 Y1 106.79(4) . 28_455
O4 K1 Y1 76.85(4) 28_455 28_455
K1 K1 Y1 87.326(13) 65_765 28_455
C4 O1 Y1 135.21(17) . .
C4 O1 K1 101.37(16) . 22_564
Y1 O1 K1 101.50(7) . 22_564
C4 O1 K1 101.37(16) . 47_544
Y1 O1 K1 101.50(7) . 47_544
K1 O1 K1 0.00(4) 22_564 47_544
C4 O2 Y1 123.53(17) . 57_666
C4 O2 K1 91.08(15) . 47_544
Y1 O2 K1 145.39(7) 57_666 47_544
C4 O2 K1 91.08(15) . 22_564
Y1 O2 K1 145.39(7) 57_666 22_564
K1 O2 K1 0.00(3) 47_544 22_564
C4 O2 K1 115.12(16) . 57_666
Y1 O2 K1 92.42(6) 57_666 57_666
K1 O2 K1 70.58(5) 47_544 57_666
K1 O2 K1 70.58(5) 22_564 57_666
C5 O3 Y1 147.70(18) . .
C5 O3 K1 104.47(17) . 28_455
Y1 O3 K1 106.78(7) . 28_455
C5 O3 K1 104.47(17) . .
Y1 O3 K1 106.78(7) . .
K1 O3 K1 0.0 28_455 .
C5 O4 K1 85.31(16) . 28_455
C5 O4 K1 85.31(16) . .
K1 O4 K1 0.0 28_455 .
N1 C1 C2 109.3(2) . .
N1 C1 C4 117.3(2) . .
C2 C1 C4 133.3(2) . .
N2 C2 C1 105.3(2) . .
N2 C2 C5 119.6(2) . .
C1 C2 C5 135.1(3) . .
C3 N1 C1 105.9(2) . .
C3 N1 Y1 137.79(19) . 57_666
C1 N1 Y1 116.05(17) . 57_666
N1 C3 N2 111.3(3) . .
N1 C3 H3 124.3 . .
N2 C3 H3 124.3 . .
C3 N2 C2 108.2(2) . .
C3 N2 H2 125.9 . .
C2 N2 H2 125.9 . .
O1 C4 O2 123.4(2) . .
O1 C4 C1 120.2(2) . .
O2 C4 C1 116.4(2) . .
O1 C4 K1 56.86(13) . 22_564
O2 C4 K1 66.68(14) . 22_564
C1 C4 K1 175.48(18) . 22_564
O1 C4 K1 56.86(13) . 47_544
O2 C4 K1 66.68(14) . 47_544
C1 C4 K1 175.48(18) . 47_544
K1 C4 K1 0.00(3) 22_564 47_544
O4 C5 O3 124.9(3) . .
O4 C5 C2 117.4(2) . .
O3 C5 C2 117.7(2) . .
O4 C5 K1 72.31(15) . 28_455
O3 C5 K1 53.40(14) . 28_455
C2 C5 K1 167.06(18) . 28_455
C6A N3A C7A 110.0(13) . .
C6A N3A H3AA 109.7 . .
C7A N3A H3AA 109.7 . .
C6A N3A H3AB 109.7 . .
C7A N3A H3AB 109.7 . .
H3AA N3A H3AB 108.2 . .
N3A C6A H6AA 109.5 . .
N3A C6A H6AB 109.5 . .
H6AA C6A H6AB 109.5 . .
N3A C6A H6AC 109.5 . .
H6AA C6A H6AC 109.5 . .
H6AB C6A H6AC 109.5 . .
N3A C7A H7AA 109.5 . .
N3A C7A H7AB 109.5 . .
H7AA C7A H7AB 109.5 . .
N3A C7A H7AC 109.5 . .
H7AA C7A H7AC 109.5 . .
H7AB C7A H7AC 109.5 . .

loop_
_geom_bond_atom_site_label_1
_geom_bond_atom_site_label_2
_geom_bond_distance
_geom_bond_site_symmetry_2
Y1 O3 2.283(2) 22_564
Y1 O3 2.283(2) .
Y1 O1 2.2955(19) 22_564
Y1 O1 2.2955(19) .
Y1 O2 2.4051(19) 87_656
Y1 O2 2.4051(19) 53_666
Y1 N1 2.474(2) 87_656
Y1 N1 2.474(2) 53_666
K1 K1 0.0000(18) 28_455
K1 O3 2.683(2) .
K1 O3 2.683(2) 28_455
K1 O1 2.8418(19) 22_564
K1 O1 2.8418(19) 45_445
K1 O2 3.056(2) 22_564
K1 O2 3.056(2) 45_445
K1 O2 3.088(2) 53_666
K1 O2 3.088(2) 78_654
K1 O4 3.093(2) .
K1 O4 3.093(2) 28_455
K1 K1 3.5495(19) 65_765
K1 Y1 3.9934(5) 28_455
O1 C4 1.259(3) .
O1 K1 2.8419(19) 22_564
O1 K1 2.8419(19) 47_544
O2 C4 1.260(3) .
O2 Y1 2.4052(19) 57_666
O2 K1 3.056(2) 47_544
O2 K1 3.056(2) 22_564
O2 K1 3.088(2) 57_666
O3 C5 1.259(3) .
O3 K1 2.683(2) 28_455
O4 C5 1.236(4) .
O4 K1 3.093(2) 28_455
C1 N1 1.380(4) .
C1 C2 1.381(4) .
C1 C4 1.487(4) .
C2 N2 1.370(4) .
C2 C5 1.494(4) .
N1 C3 1.319(4) .
N1 Y1 2.474(2) 57_666
C3 N2 1.343(4) .
C3 H3 0.9500 .
N2 H2 0.8800 .
C4 K1 3.327(3) 22_564
C4 K1 3.327(3) 47_544
C5 K1 3.236(3) 28_455
N3A C6A 1.442(10) .
N3A C7A 1.512(10) .
N3A H3AA 0.9100 .
N3A H3AB 0.9100 .
C6A H6AA 0.9800 .
C6A H6AB 0.9800 .
C6A H6AC 0.9800 .
C7A H7AA 0.9800 .
C7A H7AB 0.9800 .
C7A H7AC 0.9800 .

loop_
_platon_squeeze_void_nr
_platon_squeeze_void_average_x
_platon_squeeze_void_average_y
_platon_squeeze_void_average_z
_platon_squeeze_void_volume
_platon_squeeze_void_count_electrons
_platon_squeeze_void_content
1 0.000 0.000 0.000 52 3 ' '
2 0.500 0.000 0.000 52 3 ' '
3 0.500 0.000 0.500 52 3 ' '
4 1.000 0.000 0.500 52 3 ' '
5 0.750 0.250 0.250 52 3 ' '
6 0.250 0.250 0.250 52 3 ' '
7 0.250 0.250 0.750 52 3 ' '
8 0.750 0.250 0.750 52 3 ' '
9 0.500 0.500 0.000 52 3 ' '
10 1.000 0.500 0.500 52 3 ' '
11 0.500 0.500 0.500 52 3 ' '
12 0.000 0.500 1.000 52 3 ' '
13 0.750 0.750 0.250 52 3 ' '
14 0.250 0.750 0.250 52 3 ' '
15 0.250 0.750 0.750 52 3 ' '
16 0.750 0.750 0.750 52 3 ' '
